data_2215259
loop_
_publ_author_name
'Shi, Wen-Juan'
'Ruan, Cheng-Xiang'

_publ_section_title
;
 2-(4-Methylphenyl)-1<i>H</i>-benzimidazole
;
_journal_coeditor_code RT2008
_journal_issue 9
_journal_name_full 'Acta Crystallographica Section E'
_journal_page_first o3688
_journal_page_last o3688
_journal_paper_doi 10.1107/S1600536807037373
_journal_volume 63
_journal_year 2007
_chemical_formula_iupac 'C14 H12 N2'
_chemical_formula_moiety 'C14 H12 N2'
_chemical_formula_sum 'C14 H12 N2'
_chemical_formula_weight 208.26
_chemical_name_systematic
;
2-(4-Methylphenyl)-1H-benzimidazole
;
_space_group_IT_number 61
_symmetry_cell_setting orthorhombic
_symmetry_space_group_name_Hall '-P 2ac 2ab'
_symmetry_space_group_name_H-M 'P b c a'
_atom_sites_solution_hydrogens geom
_atom_sites_solution_primary direct
_atom_sites_solution_secondary difmap
_audit_creation_method SHELXL97
_cell_angle_alpha 90.00
_cell_angle_beta 90.00
_cell_angle_gamma 90.00
_cell_formula_units_Z 8
_cell_length_a 9.0763(10)
_cell_length_b 9.8053(11)
_cell_length_c 24.628(3)
_cell_measurement_reflns_used 2911
_cell_measurement_temperature 295(2)
_cell_measurement_theta_max 24.9
_cell_measurement_theta_min 2.8
_cell_volume 2191.8(4)
_computing_cell_refinement 'SAINT (Bruker, 2002)'
_computing_data_collection 'SMART (Bruker, 2002)'
_computing_data_reduction SAINT
_computing_molecular_graphics 'ORTEPII (Johnson, 1976)'
_computing_publication_material SHELXL97
_computing_structure_refinement 'SHELXL97 (Sheldrick, 1997)'
_computing_structure_solution 'SHELXS97 (Sheldrick, 1997)'
_diffrn_ambient_temperature 295(2)
_diffrn_measured_fraction_theta_full 0.988
_diffrn_measured_fraction_theta_max 0.988
_diffrn_measurement_device_type 'Bruker APEX area-detector'
_diffrn_measurement_method '\f and \w'
_diffrn_radiation_monochromator graphite
_diffrn_radiation_source 'fine-focus sealed tube'
_diffrn_radiation_type MoK\a
_diffrn_radiation_wavelength 0.71073
_diffrn_reflns_av_R_equivalents 0.0245
_diffrn_reflns_av_sigmaI/netI 0.0215
_diffrn_reflns_limit_h_max 11
_diffrn_reflns_limit_h_min -11
_diffrn_reflns_limit_k_max 4
_diffrn_reflns_limit_k_min -11
_diffrn_reflns_limit_l_max 24
_diffrn_reflns_limit_l_min -30
_diffrn_reflns_number 9605
_diffrn_reflns_theta_full 25.99
_diffrn_reflns_theta_max 25.99
_diffrn_reflns_theta_min 1.65
_diffrn_standards_decay_% 0
_diffrn_standards_interval_count 0
_diffrn_standards_interval_time 0
_diffrn_standards_number 0
_exptl_absorpt_coefficient_mu 0.076
_exptl_absorpt_correction_T_max 0.9880
_exptl_absorpt_correction_T_min 0.9703
_exptl_absorpt_correction_type multi-scan
_exptl_absorpt_process_details '(SADABS; Sheldrick, 1996)'
_exptl_crystal_colour brown
_exptl_crystal_density_diffrn 1.262
_exptl_crystal_density_method 'not measured'
_exptl_crystal_description block
_exptl_crystal_F_000 880
_exptl_crystal_size_max 0.40
_exptl_crystal_size_mid 0.20
_exptl_crystal_size_min 0.16
_refine_diff_density_max 0.209
_refine_diff_density_min -0.182
_refine_ls_extinction_method none
_refine_ls_goodness_of_fit_ref 1.103
_refine_ls_hydrogen_treatment constr
_refine_ls_matrix_type full
_refine_ls_number_parameters 146
_refine_ls_number_reflns 2133
_refine_ls_number_restraints 0
_refine_ls_restrained_S_all 1.103
_refine_ls_R_factor_all 0.0593
_refine_ls_R_factor_gt 0.0516
_refine_ls_shift/su_max 0.000
_refine_ls_shift/su_mean 0.000
_refine_ls_structure_factor_coef Fsqd
_refine_ls_weighting_details 'calc w = 1/[\s^2^(Fo^2^)+(0.0639P)^2^+0.6749P] where P=(Fo^2^+2Fc^2^)/3'
_refine_ls_weighting_scheme calc
_refine_ls_wR_factor_gt 0.1307
_refine_ls_wR_factor_ref 0.1351
_reflns_number_gt 1850
_reflns_number_total 2133
_reflns_threshold_expression I>2\s(I)
_cod_data_source_file rt2008.cif
_cod_data_source_block I
_cod_database_code 2215259
_cod_database_fobs_code 2215259

loop_
_symmetry_equiv_pos_as_xyz
'x, y, z'
'-x+1/2, -y, z+1/2'
'-x, y+1/2, -z+1/2'
'x+1/2, -y+1/2, -z'
'-x, -y, -z'
'x-1/2, y, -z-1/2'
'x, -y-1/2, z-1/2'
'-x-1/2, y-1/2, z'

loop_
_atom_site_type_symbol
_atom_site_label
_atom_site_fract_x
_atom_site_fract_y
_atom_site_fract_z
_atom_site_U_iso_or_equiv
_atom_site_adp_type
_atom_site_calc_flag
_atom_site_refinement_flags
_atom_site_occupancy
N N1 0.21900(15) 0.85838(14) 0.35353(6) 0.0377(4) Uani d . 1
N N2 0.16814(14) 1.08050(14) 0.35983(6) 0.0386(4) Uani d . 1
C C1 0.26414(18) 0.98288(16) 0.37105(6) 0.0352(4) Uani d . 1
C C2 0.05379(17) 1.01519(17) 0.33254(7) 0.0363(4) Uani d . 1
C C3 -0.0747(2) 1.06679(19) 0.30950(8) 0.0477(5) Uani d . 1
H H3 -0.0977 1.1590 0.3120 0.057 Uiso calc R 1
C C4 -0.1665(2) 0.9773(2) 0.28295(8) 0.0523(5) Uani d . 1
H H4 -0.2523 1.0100 0.2670 0.063 Uiso calc R 1
C C5 -0.1337(2) 0.8385(2) 0.27942(8) 0.0494(5) Uani d . 1
H H5 -0.1980 0.7810 0.2610 0.059 Uiso calc R 1
C C6 -0.00918(19) 0.78515(18) 0.30242(7) 0.0445(4) Uani d . 1
H H6 0.0118 0.6924 0.3006 0.053 Uiso calc R 1
C C7 0.08437(17) 0.87557(17) 0.32862(7) 0.0349(4) Uani d . 1
C C8 0.40695(17) 1.00359(17) 0.39761(7) 0.0369(4) Uani d . 1
C C9 0.5242(2) 0.9178(2) 0.38676(8) 0.0514(5) Uani d . 1
H H9 0.5111 0.8441 0.3635 0.062 Uiso calc R 1
C C10 0.6605(2) 0.9398(2) 0.40998(9) 0.0557(5) Uani d . 1
H H10 0.7378 0.8810 0.4019 0.067 Uiso calc R 1
C C11 0.68392(19) 1.0476(2) 0.44493(8) 0.0478(5) Uani d . 1
C C12 0.5668(2) 1.1330(2) 0.45579(8) 0.0497(5) Uani d . 1
H H12 0.5803 1.2065 0.4791 0.060 Uiso calc R 1
C C13 0.42976(19) 1.11181(18) 0.43277(7) 0.0429(4) Uani d . 1
H H13 0.3524 1.1706 0.4409 0.052 Uiso calc R 1
C C14 0.8329(2) 1.0698(3) 0.47036(11) 0.0714(7) Uani d . 1
H H14A 0.8284 1.0475 0.5083 0.107 Uiso calc R 1
H H14B 0.8612 1.1635 0.4662 0.107 Uiso calc R 1
H H14C 0.9042 1.0124 0.4528 0.107 Uiso calc R 1
H H1 0.2595 0.7809 0.3577 0.086 Uiso d R 1

loop_
_atom_site_aniso_label
_atom_site_aniso_U_11
_atom_site_aniso_U_22
_atom_site_aniso_U_33
_atom_site_aniso_U_12
_atom_site_aniso_U_13
_atom_site_aniso_U_23
N1 0.0392(8) 0.0252(7) 0.0488(8) 0.0010(6) -0.0021(6) -0.0011(6)
N2 0.0376(7) 0.0267(7) 0.0513(8) -0.0004(5) -0.0035(6) -0.0013(6)
C1 0.0384(8) 0.0263(8) 0.0410(9) -0.0015(6) 0.0025(7) -0.0005(7)
C2 0.0364(8) 0.0285(9) 0.0440(9) -0.0025(6) 0.0002(7) 0.0011(7)
C3 0.0463(10) 0.0342(10) 0.0625(12) 0.0031(7) -0.0092(9) 0.0020(9)
C4 0.0447(10) 0.0510(12) 0.0610(12) -0.0014(8) -0.0150(9) 0.0056(10)
C5 0.0501(10) 0.0454(11) 0.0528(11) -0.0134(8) -0.0090(8) -0.0005(9)
C6 0.0501(10) 0.0315(9) 0.0518(10) -0.0063(7) -0.0021(8) -0.0016(8)
C7 0.0365(8) 0.0282(9) 0.0399(9) -0.0025(6) 0.0026(7) 0.0019(7)
C8 0.0382(8) 0.0295(9) 0.0430(9) -0.0020(7) -0.0007(7) 0.0021(7)
C9 0.0449(10) 0.0441(11) 0.0651(12) 0.0054(8) -0.0048(9) -0.0164(9)
C10 0.0394(10) 0.0581(13) 0.0697(13) 0.0092(8) -0.0020(9) -0.0072(11)
C11 0.0430(10) 0.0499(12) 0.0506(11) -0.0057(8) -0.0054(8) 0.0060(9)
C12 0.0532(11) 0.0434(11) 0.0525(11) -0.0043(8) -0.0098(9) -0.0067(9)
C13 0.0439(9) 0.0347(10) 0.0502(10) 0.0030(7) -0.0031(8) -0.0036(8)
C14 0.0489(12) 0.0831(18) 0.0821(16) -0.0062(11) -0.0174(11) 0.0000(14)

loop_
_atom_type_symbol
_atom_type_description
_atom_type_scat_dispersion_real
_atom_type_scat_dispersion_imag
_atom_type_scat_source
C C 0.0033 0.0016 'International Tables Vol C Tables 4.2.6.8 and 6.1.1.4'
H H 0.0000 0.0000 'International Tables Vol C Tables 4.2.6.8 and 6.1.1.4'
N N 0.0061 0.0033 'International Tables Vol C Tables 4.2.6.8 and 6.1.1.4'

loop_
_geom_angle_atom_site_label_1
_geom_angle_atom_site_label_2
_geom_angle_atom_site_label_3
_geom_angle
_geom_angle_publ_flag
C1 N1 C7 107.41(13) yes
C1 N1 H1 129.3 no
C7 N1 H1 123.2 no
C1 N2 C2 105.01(13) yes
N2 C1 N1 112.65(14) yes
N2 C1 C8 125.11(14) yes
N1 C1 C8 122.21(14) yes
C3 C2 N2 130.84(16) yes
C3 C2 C7 119.56(15) yes
N2 C2 C7 109.59(14) yes
C4 C3 C2 118.00(17) no
C4 C3 H3 121.0 no
C2 C3 H3 121.0 no
C3 C4 C5 121.50(17) no
C3 C4 H4 119.3 no
C5 C4 H4 119.3 no
C6 C5 C4 121.55(17) no
C6 C5 H5 119.2 no
C4 C5 H5 119.2 no
C5 C6 C7 116.98(17) no
C5 C6 H6 121.5 no
C7 C6 H6 121.5 no
N1 C7 C6 132.22(15) yes
N1 C7 C2 105.35(14) yes
C6 C7 C2 122.40(15) no
C9 C8 C13 118.16(16) yes
C9 C8 C1 120.67(15) no
C13 C8 C1 121.14(15) no
C10 C9 C8 120.97(18) no
C10 C9 H9 119.5 no
C8 C9 H9 119.5 no
C9 C10 C11 121.14(18) no
C9 C10 H10 119.4 no
C11 C10 H10 119.4 no
C12 C11 C10 117.83(17) yes
C12 C11 C14 121.60(19) no
C10 C11 C14 120.57(19) no
C11 C12 C13 121.52(18) no
C11 C12 H12 119.2 no
C13 C12 H12 119.2 no
C12 C13 C8 120.39(16) no
C12 C13 H13 119.8 no
C8 C13 H13 119.8 no
C11 C14 H14A 109.5 no
C11 C14 H14B 109.5 no
H14A C14 H14B 109.5 no
C11 C14 H14C 109.5 no
H14A C14 H14C 109.5 no
H14B C14 H14C 109.5 no

loop_
_geom_bond_atom_site_label_1
_geom_bond_atom_site_label_2
_geom_bond_distance
_geom_bond_publ_flag
N1 C1 1.358(2) yes
N1 C7 1.378(2) yes
N1 H1 0.8500 no
N2 C1 1.323(2) yes
N2 C2 1.392(2) yes
C1 C8 1.466(2) yes
C2 C3 1.392(2) yes
C2 C7 1.400(2) yes
C3 C4 1.375(3) no
C3 H3 0.9300 no
C4 C5 1.396(3) no
C4 H4 0.9300 no
C5 C6 1.368(3) no
C5 H5 0.9300 no
C6 C7 1.387(2) no
C6 H6 0.9300 no
C8 C9 1.383(2) no
C8 C13 1.385(2) no
C9 C10 1.379(3) no
C9 H9 0.9300 no
C10 C11 1.380(3) no
C10 H10 0.9300 no
C11 C12 1.379(3) no
C11 C14 1.506(3) yes
C12 C13 1.382(2) no
C12 H12 0.9300 no
C13 H13 0.9300 no
C14 H14A 0.9600 no
C14 H14B 0.9600 no
C14 H14C 0.9600 no

loop_
_geom_hbond_atom_site_label_D
_geom_hbond_atom_site_label_H
_geom_hbond_atom_site_label_A
_geom_hbond_site_symmetry_A
_geom_hbond_distance_DH
_geom_hbond_distance_HA
_geom_hbond_distance_DA
_geom_hbond_angle_DHA
N1 H1 N2 8_655 0.85 2.07 2.9151(19) 170.8

loop_
_geom_torsion_atom_site_label_1
_geom_torsion_atom_site_label_2
_geom_torsion_atom_site_label_3
_geom_torsion_atom_site_label_4
_geom_torsion
_geom_torsion_publ_flag
C2 N2 C1 N1 -0.80(18) no
C2 N2 C1 C8 177.07(15) no
C7 N1 C1 N2 0.53(19) no
C7 N1 C1 C8 -177.40(14) no
C1 N2 C2 C3 -177.71(18) no
C1 N2 C2 C7 0.76(18) no
N2 C2 C3 C4 177.59(18) no
C7 C2 C3 C4 -0.8(3) no
C2 C3 C4 C5 0.6(3) no
C3 C4 C5 C6 0.3(3) no
C4 C5 C6 C7 -1.1(3) no
C1 N1 C7 C6 177.98(18) no
C1 N1 C7 C2 -0.02(18) no
C5 C6 C7 N1 -176.77(17) no
C5 C6 C7 C2 0.9(3) no
C3 C2 C7 N1 178.21(15) no
N2 C2 C7 N1 -0.46(18) no
C3 C2 C7 C6 0.0(3) no
N2 C2 C7 C6 -178.71(15) no
N2 C1 C8 C9 -150.60(19) no
N1 C1 C8 C9 27.1(2) no
N2 C1 C8 C13 27.3(3) no
N1 C1 C8 C13 -155.08(17) no
C13 C8 C9 C10 -0.5(3) no
C1 C8 C9 C10 177.46(18) no
C8 C9 C10 C11 0.3(3) no
C9 C10 C11 C12 -0.2(3) no
C9 C10 C11 C14 179.5(2) no
C10 C11 C12 C13 0.2(3) no
C14 C11 C12 C13 -179.46(19) no
C11 C12 C13 C8 -0.4(3) no
C9 C8 C13 C12 0.5(3) no
C1 C8 C13 C12 -177.42(16) no

loop_
_cod_related_entry_id
_cod_related_entry_database
_cod_related_entry_code
1 ChemSpider 633912
